data_4304371
loop_
_publ_author_name
'Aaron M. Royer'
'Thomas B. Rauchfuss'
'Scott R. Wilson'

_publ_contact_author
; 
Scott R. Wilson 
University of Illinois 
School of Chemical Sciences, Box 59-1 
505 South Mathews Avenue 
Urbana, Illinois  61801 
USA 
;
_publ_contact_author_email srwilson@uiuc.edu
_publ_contact_author_fax '1  217 244 8068'
_publ_contact_author_phone '1  217 244 1708'
_publ_section_title
;
Coordination Chemistry of a Model for the GP Cofactor in the Hmd
Hydrogenase: Hydrogen-Bonding and Hydrogen-Transfer Catalysis
;
_journal_name_full 'Inorganic Chemistry'
_journal_page_first 395
_journal_page_last 397
_journal_paper_doi 10.1021/ic7018692
_journal_volume 47
_journal_year 2008
_chemical_formula_moiety 'C18 H23 Cl N O3 Rh'
_chemical_formula_sum 'C18 H23 Cl N O3 Rh'
_chemical_formula_weight 439.73
_chemical_name_systematic
; 
? 
;
_space_group_IT_number 61
_symmetry_cell_setting orthorhombic
_symmetry_space_group_name_Hall '-P 2ac 2ab'
_symmetry_space_group_name_H-M 'P b c a'
_atom_sites_solution_hydrogens geom
_atom_sites_solution_primary direct
_atom_sites_solution_secondary difmap
_audit_creation_method SHELXL-97
_audit_update_record
; 
2007-09-17   text and data added, amr 
;
_cell_angle_alpha 90.00
_cell_angle_beta 90.00
_cell_angle_gamma 90.00
_cell_formula_units_Z 8
_cell_length_a 15.4224(3)
_cell_length_b 14.2346(3)
_cell_length_c 16.4724(4)
_cell_measurement_reflns_used 8565
_cell_measurement_temperature 193(2)
_cell_measurement_theta_max 31.03
_cell_measurement_theta_min 2.64
_cell_volume 3616.21(14)
_computing_cell_refinement 'SAINT V7.23A (Bruker, 2005)'
_computing_data_collection 'APEX2 V2.0-1 (Bruker, 2004)'
_computing_data_reduction 'SAINT V7.23A, XPREP V2005/2, SADABS V2007/4 (Bruker, 2005 & 2007)'
_computing_molecular_graphics 'SHELXTL V6.12 (Bruker, 2005)'
_computing_publication_material 'XCIF V6.12 (Bruker, 2005)'
_computing_structure_refinement 'SHELXTL V6.12 (Bruker, 2005)'
_computing_structure_solution 'SHELXTL V6.12 (Bruker, 2005)'
_diffrn_ambient_temperature 193(2)
_diffrn_measured_fraction_theta_full 1.000
_diffrn_measured_fraction_theta_max 1.000
_diffrn_measurement_device 'Bruker Kappa/ApexII CCD'
_diffrn_measurement_method 'profile data from \f and \w scans'
_diffrn_radiation_monochromator graphite
_diffrn_radiation_source 'fine-focus sealed tube'
_diffrn_radiation_type MoK\a
_diffrn_radiation_wavelength 0.71073
_diffrn_radiation_wavelength_id ga91pasx
_diffrn_reflns_av_R_equivalents 0.0372
_diffrn_reflns_av_sigmaI/netI 0.0212
_diffrn_reflns_limit_h_max 22
_diffrn_reflns_limit_h_min -22
_diffrn_reflns_limit_k_max 20
_diffrn_reflns_limit_k_min -20
_diffrn_reflns_limit_l_max 23
_diffrn_reflns_limit_l_min -22
_diffrn_reflns_number 61719
_diffrn_reflns_theta_full 31.05
_diffrn_reflns_theta_max 31.05
_diffrn_reflns_theta_min 2.31
_exptl_absorpt_coefficient_mu 1.108
_exptl_absorpt_correction_T_max 0.9186
_exptl_absorpt_correction_T_min 0.7727
_exptl_absorpt_correction_type integration
_exptl_absorpt_process_details 'SHELXTL/XPREP (Bruker, 2001)'
_exptl_crystal_colour orange
_exptl_crystal_density_diffrn 1.615
_exptl_crystal_density_method 'not measured'
_exptl_crystal_description prism
_exptl_crystal_F_000 1792
_exptl_crystal_id ga91pasx
_exptl_crystal_preparation
; 
The data crystal was mounted using oil (Parantone-N, Exxon) to a 
0.3 mm cryo-loop (Hampton Research) with the (0 1 -1) scattering 
planes roughly normal to the spindle axis. 
;
_exptl_crystal_size_max 0.33
_exptl_crystal_size_mid 0.22
_exptl_crystal_size_min 0.10
_refine_diff_density_max 1.264
_refine_diff_density_min -0.497
_refine_diff_density_rms 0.087
_refine_ls_extinction_method none
_refine_ls_goodness_of_fit_ref 1.123
_refine_ls_hydrogen_treatment mixed
_refine_ls_matrix_type full
_refine_ls_number_parameters 227
_refine_ls_number_reflns 5794
_refine_ls_number_restraints 0
_refine_ls_restrained_S_all 1.123
_refine_ls_R_factor_all 0.0478
_refine_ls_R_factor_gt 0.0251
_refine_ls_shift/su_max 0.002
_refine_ls_shift/su_mean 0.000
_refine_ls_structure_factor_coef Fsqd
_refine_ls_weighting_details 'calc w=1/[\s^2^(Fo^2^)+(0.0187P)^2^+3.8136P] where P=(Fo^2^+2Fc^2^)/3'
_refine_ls_weighting_scheme calc
_refine_ls_wR_factor_gt 0.0537
_refine_ls_wR_factor_ref 0.0643
_reflns_number_gt 4297
_reflns_number_total 5794
_reflns_threshold_expression >2sigma(I)
_cod_data_source_file ic7018692-file002.cif
_cod_data_source_block ga91pasx
_cod_depositor_comments
;
The following automatic conversions were performed:
'_symmetry_cell_setting' value 'Orthorhombic' changed to 'orthorhombic'
according to '/home/saulius/struct/CIF-dictionaries/cif_core.dic'
dictionary named 'cif_core.dic' version 2.4.1 from 2010-06-29.

Automatic conversion script
Id: cif_fix_enum 1527 2010-12-29 10:47:43Z saulius 
;
_cod_original_sg_symbol_Hall '-P 2ac 2ab '
_cod_original_sg_symbol_H-M 'P b c a '
_cod_database_code 4304371

loop_
_symmetry_equiv_pos_as_xyz
'x, y, z'
'-x+1/2, -y, z+1/2'
'-x, y+1/2, -z+1/2'
'x+1/2, -y+1/2, -z'
'-x, -y, -z'
'x-1/2, y, -z-1/2'
'x, -y-1/2, z-1/2'
'-x-1/2, y-1/2, z'

loop_
_atom_site_label
_atom_site_type_symbol
_atom_site_fract_x
_atom_site_fract_y
_atom_site_fract_z
_atom_site_U_iso_or_equiv
_atom_site_adp_type
_atom_site_occupancy
_atom_site_symmetry_multiplicity
_atom_site_calc_flag
_atom_site_refinement_flags
_atom_site_disorder_assembly
_atom_site_disorder_group
Rh1 Rh 0.233747(10) 0.616599(10) 0.071232(9) 0.01827(4) Uani 1 1 d . . .
Cl1 Cl 0.24236(4) 0.76395(4) 0.14210(3) 0.03117(12) Uani 1 1 d . . .
O1 O 0.42549(10) 0.68311(12) 0.06710(9) 0.0304(4) Uani 1 1 d . . .
H1 H 0.4698(19) 0.704(2) 0.0735(17) 0.038(8) Uiso 1 1 d . . .
O2 O 0.13228(9) 0.68522(11) 0.00752(9) 0.0264(3) Uani 1 1 d . . .
O3 O 0.07359(10) 0.74388(14) -0.10399(10) 0.0396(4) Uani 1 1 d . . .
N1 N 0.31647(10) 0.66524(12) -0.02408(10) 0.0199(3) Uani 1 1 d . . .
C1 C 0.29579(16) 0.52603(16) 0.15665(15) 0.0326(5) Uani 1 1 d . . .
C2 C 0.20672(16) 0.53804(16) 0.18047(14) 0.0319(5) Uani 1 1 d . . .
C3 C 0.15426(15) 0.50422(17) 0.11697(16) 0.0335(5) Uani 1 1 d . . .
C4 C 0.20890(17) 0.47039(15) 0.05335(15) 0.0331(5) Uani 1 1 d . . .
C5 C 0.29615(16) 0.48229(15) 0.07893(16) 0.0344(5) Uani 1 1 d . . .
C6 C 0.3727(2) 0.5463(2) 0.2093(2) 0.0607(10) Uani 1 1 d . . .
H6A H 0.3836 0.4926 0.2450 0.091 Uiso 1 1 calc R . .
H6B H 0.3611 0.6023 0.2422 0.091 Uiso 1 1 calc R . .
H6C H 0.4236 0.5574 0.1751 0.091 Uiso 1 1 calc R . .
C7 C 0.1768(2) 0.5770(2) 0.26038(17) 0.0572(9) Uani 1 1 d . . .
H7A H 0.1164 0.5977 0.2556 0.086 Uiso 1 1 calc R . .
H7B H 0.2134 0.6304 0.2756 0.086 Uiso 1 1 calc R . .
H7C H 0.1810 0.5281 0.3021 0.086 Uiso 1 1 calc R . .
C8 C 0.05684(18) 0.5030(3) 0.1149(2) 0.0627(10) Uani 1 1 d . . .
H8A H 0.0341 0.5315 0.1647 0.094 Uiso 1 1 calc R . .
H8B H 0.0365 0.4379 0.1108 0.094 Uiso 1 1 calc R . .
H8C H 0.0364 0.5387 0.0678 0.094 Uiso 1 1 calc R . .
C9 C 0.1801(3) 0.4185(2) -0.0212(2) 0.0648(10) Uani 1 1 d . . .
H9A H 0.2240 0.4253 -0.0638 0.097 Uiso 1 1 calc R . .
H9B H 0.1249 0.4446 -0.0402 0.097 Uiso 1 1 calc R . .
H9C H 0.1725 0.3519 -0.0082 0.097 Uiso 1 1 calc R . .
C10 C 0.3739(2) 0.4515(2) 0.0320(2) 0.0615(10) Uani 1 1 d . . .
H10A H 0.4259 0.4812 0.0546 0.092 Uiso 1 1 calc R . .
H10B H 0.3673 0.4702 -0.0250 0.092 Uiso 1 1 calc R . .
H10C H 0.3796 0.3831 0.0354 0.092 Uiso 1 1 calc R . .
C11 C 0.40006(13) 0.68763(14) -0.00970(12) 0.0211(4) Uani 1 1 d . . .
C12 C 0.45779(13) 0.71219(15) -0.07178(13) 0.0250(4) Uani 1 1 d . . .
H12 H 0.5158 0.7293 -0.0591 0.030 Uiso 1 1 calc R . .
C13 C 0.43013(14) 0.71132(16) -0.15109(13) 0.0283(4) Uani 1 1 d . . .
C14 C 0.34286(14) 0.69063(16) -0.16592(13) 0.0283(5) Uani 1 1 d . . .
H14 H 0.3211 0.6920 -0.2199 0.034 Uiso 1 1 calc R . .
C15 C 0.28851(13) 0.66835(15) -0.10272(12) 0.0221(4) Uani 1 1 d . . .
C16 C 0.49195(17) 0.7304(2) -0.21974(16) 0.0443(6) Uani 1 1 d . . .
H16A H 0.5484 0.7490 -0.1977 0.067 Uiso 1 1 calc R . .
H16B H 0.4690 0.7812 -0.2537 0.067 Uiso 1 1 calc R . .
H16C H 0.4987 0.6735 -0.2526 0.067 Uiso 1 1 calc R . .
C17 C 0.19567(13) 0.64431(16) -0.12056(13) 0.0262(4) Uani 1 1 d . . .
H17A H 0.1878 0.5759 -0.1129 0.031 Uiso 1 1 calc R . .
H17B H 0.1839 0.6585 -0.1784 0.031 Uiso 1 1 calc R . .
C18 C 0.12898(13) 0.69549(15) -0.06887(13) 0.0247(4) Uani 1 1 d . . .

loop_
_atom_site_aniso_label
_atom_site_aniso_U_11
_atom_site_aniso_U_22
_atom_site_aniso_U_33
_atom_site_aniso_U_23
_atom_site_aniso_U_13
_atom_site_aniso_U_12
Rh1 0.01830(7) 0.01789(7) 0.01861(7) 0.00170(6) -0.00244(6) 0.00010(6)
Cl1 0.0480(3) 0.0225(2) 0.0230(2) -0.00274(18) -0.0056(2) -0.0004(2)
O1 0.0224(8) 0.0472(10) 0.0215(7) 0.0091(7) -0.0068(6) -0.0111(7)
O2 0.0232(7) 0.0356(8) 0.0204(7) 0.0010(6) -0.0030(6) 0.0087(6)
O3 0.0275(8) 0.0691(12) 0.0224(7) 0.0043(8) -0.0021(6) 0.0212(9)
N1 0.0202(8) 0.0215(8) 0.0181(7) 0.0005(6) -0.0020(6) 0.0018(6)
C1 0.0324(11) 0.0252(10) 0.0403(13) 0.0161(9) -0.0135(10) -0.0039(9)
C2 0.0429(13) 0.0257(10) 0.0270(11) 0.0111(9) 0.0014(10) -0.0010(10)
C3 0.0263(11) 0.0309(12) 0.0431(13) 0.0137(10) -0.0004(10) -0.0074(9)
C4 0.0448(13) 0.0197(9) 0.0349(12) 0.0027(9) -0.0048(10) -0.0064(9)
C5 0.0338(11) 0.0214(10) 0.0479(14) 0.0121(10) 0.0049(11) 0.0067(9)
C6 0.0534(18) 0.065(2) 0.0634(19) 0.0377(16) -0.0357(16) -0.0225(15)
C7 0.092(3) 0.0489(17) 0.0306(14) 0.0138(12) 0.0149(15) 0.0083(17)
C8 0.0284(13) 0.077(2) 0.083(2) 0.0331(19) -0.0031(15) -0.0128(14)
C9 0.113(3) 0.0296(13) 0.0520(18) -0.0036(13) -0.0219(19) -0.0198(17)
C10 0.0567(19) 0.0385(15) 0.089(2) 0.0173(16) 0.0318(18) 0.0223(14)
C11 0.0208(9) 0.0217(9) 0.0209(9) 0.0022(7) -0.0024(7) 0.0001(7)
C12 0.0191(9) 0.0288(10) 0.0270(10) 0.0039(9) 0.0011(8) 0.0014(8)
C13 0.0263(10) 0.0335(11) 0.0251(10) 0.0038(9) 0.0044(8) 0.0066(9)
C14 0.0283(11) 0.0383(12) 0.0184(9) -0.0003(9) -0.0004(8) 0.0068(9)
C15 0.0221(9) 0.0256(10) 0.0187(9) -0.0023(7) -0.0018(7) 0.0052(8)
C16 0.0348(13) 0.0666(19) 0.0316(12) 0.0087(13) 0.0115(11) 0.0029(13)
C17 0.0224(10) 0.0366(11) 0.0195(9) -0.0064(8) -0.0053(8) 0.0037(9)
C18 0.0195(9) 0.0323(10) 0.0222(9) -0.0020(9) -0.0046(8) 0.0024(8)

loop_
_atom_type_symbol
_atom_type_description
_atom_type_scat_dispersion_real
_atom_type_scat_dispersion_imag
_atom_type_scat_source
C C 0.0033 0.0016 'International Tables Vol C Tables 4.2.6.8 and 6.1.1.4'
H H 0.0000 0.0000 'International Tables Vol C Tables 4.2.6.8 and 6.1.1.4'
N N 0.0061 0.0033 'International Tables Vol C Tables 4.2.6.8 and 6.1.1.4'
O O 0.0106 0.0060 'International Tables Vol C Tables 4.2.6.8 and 6.1.1.4'
Cl Cl 0.1484 0.1585 'International Tables Vol C Tables 4.2.6.8 and 6.1.1.4'
Rh Rh -1.1178 0.9187 'International Tables Vol C Tables 4.2.6.8 and 6.1.1.4'

loop_
_exptl_crystal_face_index_h
_exptl_crystal_face_index_k
_exptl_crystal_face_index_l
_exptl_crystal_face_perp_dist
-1.00 0.00 -1.00 0.1400
1.00 0.00 1.00 0.0900
1.00 0.00 -2.00 0.1400
0.00 1.00 0.00 0.0300
0.00 -1.00 0.00 0.0500
-1.00 0.00 -2.00 0.1100
1.00 0.00 2.00 0.0700
-1.00 -2.00 1.00 0.0900
0.00 1.00 -2.00 0.0900
0.00 -1.00 2.00 0.0700
-1.00 -1.00 2.00 0.0800
3.00 0.00 1.00 0.1100
-1.00 0.00 2.00 0.0700
0.00 0.00 1.00 0.0700

loop_
_geom_angle_atom_site_label_1
_geom_angle_atom_site_label_2
_geom_angle_atom_site_label_3
_geom_angle
_geom_angle_site_symmetry_1
_geom_angle_site_symmetry_3
_geom_angle_publ_flag
O2 Rh1 C1 159.12(8) . . ?
O2 Rh1 C4 104.35(8) . . ?
C1 Rh1 C4 65.36(9) . . ?
O2 Rh1 N1 85.86(6) . . ?
C1 Rh1 N1 114.33(8) . . ?
C4 Rh1 N1 108.73(8) . . ?
O2 Rh1 C5 140.41(8) . . ?
C1 Rh1 C5 38.87(10) . . ?
C4 Rh1 C5 38.75(10) . . ?
N1 Rh1 C5 93.69(8) . . ?
O2 Rh1 C3 95.47(8) . . ?
C1 Rh1 C3 64.89(9) . . ?
C4 Rh1 C3 38.91(10) . . ?
N1 Rh1 C3 146.91(8) . . ?
C5 Rh1 C3 64.67(9) . . ?
O2 Rh1 C2 120.54(8) . . ?
C1 Rh1 C2 39.15(9) . . ?
C4 Rh1 C2 64.90(9) . . ?
N1 Rh1 C2 153.48(8) . . ?
C5 Rh1 C2 64.89(9) . . ?
C3 Rh1 C2 38.11(9) . . ?
O2 Rh1 Cl1 83.07(4) . . ?
C1 Rh1 Cl1 100.49(7) . . ?
C4 Rh1 Cl1 157.92(7) . . ?
N1 Rh1 Cl1 92.35(5) . . ?
C5 Rh1 Cl1 136.42(7) . . ?
C3 Rh1 Cl1 120.67(7) . . ?
C2 Rh1 Cl1 93.32(7) . . ?
C11 O1 H1 112(2) . . ?
C18 O2 Rh1 124.99(13) . . ?
C11 N1 C15 117.43(17) . . ?
C11 N1 Rh1 121.19(13) . . ?
C15 N1 Rh1 121.22(13) . . ?
C5 C1 C2 107.5(2) . . ?
C5 C1 C6 127.0(3) . . ?
C2 C1 C6 125.1(3) . . ?
C5 C1 Rh1 70.92(12) . . ?
C2 C1 Rh1 71.35(12) . . ?
C6 C1 Rh1 128.33(17) . . ?
C3 C2 C1 107.8(2) . . ?
C3 C2 C7 126.9(3) . . ?
C1 C2 C7 125.2(2) . . ?
C3 C2 Rh1 70.65(12) . . ?
C1 C2 Rh1 69.51(12) . . ?
C7 C2 Rh1 126.81(17) . . ?
C2 C3 C4 108.7(2) . . ?
C2 C3 C8 126.6(3) . . ?
C4 C3 C8 124.7(3) . . ?
C2 C3 Rh1 71.24(13) . . ?
C4 C3 Rh1 69.98(12) . . ?
C8 C3 Rh1 124.79(18) . . ?
C5 C4 C3 107.5(2) . . ?
C5 C4 C9 125.6(3) . . ?
C3 C4 C9 126.3(3) . . ?
C5 C4 Rh1 70.91(12) . . ?
C3 C4 Rh1 71.11(13) . . ?
C9 C4 Rh1 130.20(18) . . ?
C4 C5 C1 108.4(2) . . ?
C4 C5 C10 124.9(3) . . ?
C1 C5 C10 126.7(3) . . ?
C4 C5 Rh1 70.34(13) . . ?
C1 C5 Rh1 70.21(12) . . ?
C10 C5 Rh1 126.27(17) . . ?
C1 C6 H6A 109.5 . . ?
C1 C6 H6B 109.5 . . ?
H6A C6 H6B 109.5 . . ?
C1 C6 H6C 109.5 . . ?
H6A C6 H6C 109.5 . . ?
H6B C6 H6C 109.5 . . ?
C2 C7 H7A 109.5 . . ?
C2 C7 H7B 109.5 . . ?
H7A C7 H7B 109.5 . . ?
C2 C7 H7C 109.5 . . ?
H7A C7 H7C 109.5 . . ?
H7B C7 H7C 109.5 . . ?
C3 C8 H8A 109.5 . . ?
C3 C8 H8B 109.5 . . ?
H8A C8 H8B 109.5 . . ?
C3 C8 H8C 109.5 . . ?
H8A C8 H8C 109.5 . . ?
H8B C8 H8C 109.5 . . ?
C4 C9 H9A 109.5 . . ?
C4 C9 H9B 109.5 . . ?
H9A C9 H9B 109.5 . . ?
C4 C9 H9C 109.5 . . ?
H9A C9 H9C 109.5 . . ?
H9B C9 H9C 109.5 . . ?
C5 C10 H10A 109.5 . . ?
C5 C10 H10B 109.5 . . ?
H10A C10 H10B 109.5 . . ?
C5 C10 H10C 109.5 . . ?
H10A C10 H10C 109.5 . . ?
H10B C10 H10C 109.5 . . ?
O1 C11 N1 116.02(17) . . ?
O1 C11 C12 121.39(18) . . ?
N1 C11 C12 122.58(18) . . ?
C13 C12 C11 119.65(19) . . ?
C13 C12 H12 120.2 . . ?
C11 C12 H12 120.2 . . ?
C12 C13 C14 117.80(19) . . ?
C12 C13 C16 121.1(2) . . ?
C14 C13 C16 121.1(2) . . ?
C15 C14 C13 120.2(2) . . ?
C15 C14 H14 119.9 . . ?
C13 C14 H14 119.9 . . ?
N1 C15 C14 122.24(19) . . ?
N1 C15 C17 118.65(18) . . ?
C14 C15 C17 119.10(18) . . ?
C13 C16 H16A 109.5 . . ?
C13 C16 H16B 109.5 . . ?
H16A C16 H16B 109.5 . . ?
C13 C16 H16C 109.5 . . ?
H16A C16 H16C 109.5 . . ?
H16B C16 H16C 109.5 . . ?
C15 C17 C18 115.22(17) . . ?
C15 C17 H17A 108.5 . . ?
C18 C17 H17A 108.5 . . ?
C15 C17 H17B 108.5 . . ?
C18 C17 H17B 108.5 . . ?
H17A C17 H17B 107.5 . . ?
O3 C18 O2 123.7(2) . . ?
O3 C18 C17 118.06(19) . . ?
O2 C18 C17 118.25(18) . . ?

loop_
_geom_bond_atom_site_label_1
_geom_bond_atom_site_label_2
_geom_bond_distance
_geom_bond_site_symmetry_2
_geom_bond_publ_flag
Rh1 O2 2.1223(14) . ?
Rh1 C1 2.135(2) . ?
Rh1 C4 2.137(2) . ?
Rh1 N1 2.1383(16) . ?
Rh1 C5 2.144(2) . ?
Rh1 C3 2.152(2) . ?
Rh1 C2 2.159(2) . ?
Rh1 Cl1 2.4042(5) . ?
O1 C11 1.326(2) . ?
O1 H1 0.75(3) . ?
O2 C18 1.268(2) . ?
O3 C18 1.241(2) . ?
N1 C11 1.349(3) . ?
N1 C15 1.366(2) . ?
C1 C5 1.424(4) . ?
C1 C2 1.439(4) . ?
C1 C6 1.497(3) . ?
C2 C3 1.407(3) . ?
C2 C7 1.501(4) . ?
C3 C4 1.428(4) . ?
C3 C8 1.503(4) . ?
C4 C5 1.420(4) . ?
C4 C9 1.500(4) . ?
C5 C10 1.493(4) . ?
C6 H6A 0.9800 . ?
C6 H6B 0.9800 . ?
C6 H6C 0.9800 . ?
C7 H7A 0.9800 . ?
C7 H7B 0.9800 . ?
C7 H7C 0.9800 . ?
C8 H8A 0.9800 . ?
C8 H8B 0.9800 . ?
C8 H8C 0.9800 . ?
C9 H9A 0.9800 . ?
C9 H9B 0.9800 . ?
C9 H9C 0.9800 . ?
C10 H10A 0.9800 . ?
C10 H10B 0.9800 . ?
C10 H10C 0.9800 . ?
C11 C12 1.400(3) . ?
C12 C13 1.374(3) . ?
C12 H12 0.9500 . ?
C13 C14 1.399(3) . ?
C13 C16 1.504(3) . ?
C14 C15 1.374(3) . ?
C14 H14 0.9500 . ?
C15 C17 1.501(3) . ?
C16 H16A 0.9800 . ?
C16 H16B 0.9800 . ?
C16 H16C 0.9800 . ?
C17 C18 1.521(3) . ?
C17 H17A 0.9900 . ?
C17 H17B 0.9900 . ?

loop_
_geom_hbond_atom_site_label_D
_geom_hbond_atom_site_label_H
_geom_hbond_atom_site_label_A
_geom_hbond_distance_DH
_geom_hbond_distance_HA
_geom_hbond_distance_DA
_geom_hbond_angle_DHA
_geom_hbond_site_symmetry_A
O1 H1 O3 0.75(3) 1.83(3) 2.582(2) 172(3) 4_565
